data_4333353
loop_
_publ_author_name
'Ramachandran, P. Veeraraghavan'
'Gagare, Pravin D.'

_publ_section_title
;
 Preparation of Ammonia Borane in High Yield and Purity, Methanolysis, and
 Regeneration
;
_journal_issue 19
_journal_name_full 'Inorganic Chemistry'
_journal_page_first 7810
_journal_page_last 7817
_journal_paper_doi 10.1021/ic700772a
_journal_volume 46
_journal_year 2007
_chemical_formula_sum 'C40 H160 B10 N10 O0.25'
_chemical_formula_weight 893.88
_chemical_name_systematic
; 
 ? 
;
_space_group_IT_number 29
_symmetry_space_group_name_Hall 'P 2c -2ac'
_symmetry_space_group_name_H-M 'P c a 21'
_atom_sites_solution_hydrogens geom
_atom_sites_solution_primary direct
_atom_sites_solution_secondary difmap
_audit_creation_method SHELXL-97
_cell_angle_alpha 90.00
_cell_angle_beta 90.00
_cell_angle_gamma 90.00
_cell_formula_units_Z 4
_cell_length_a 22.4122(9)
_cell_length_b 12.0086(3)
_cell_length_c 18.8850(5)
_cell_measurement_temperature 150(2)
_cell_volume 5082.7(3)
_computing_structure_refinement 'SHELXL-97 (Sheldrick, 1997)'
_computing_structure_solution 'SHELXS-97 (Sheldrick, 1990)'
_diffrn_ambient_temperature 150(2)
_diffrn_measured_fraction_theta_full 0.958
_diffrn_measured_fraction_theta_max 0.958
_diffrn_radiation_monochromator graphite
_diffrn_radiation_source 'fine-focus sealed tube'
_diffrn_radiation_type MoK\a
_diffrn_radiation_wavelength 0.71073
_diffrn_reflns_av_R_equivalents 0.0000
_diffrn_reflns_av_sigmaI/netI 0.0490
_diffrn_reflns_limit_h_max 27
_diffrn_reflns_limit_h_min -26
_diffrn_reflns_limit_k_max 14
_diffrn_reflns_limit_k_min -14
_diffrn_reflns_limit_l_max 24
_diffrn_reflns_limit_l_min -24
_diffrn_reflns_number 10448
_diffrn_reflns_theta_full 27.48
_diffrn_reflns_theta_max 27.48
_diffrn_reflns_theta_min 2.11
_exptl_absorpt_coefficient_mu 0.065
_exptl_absorpt_correction_T_max 0.9759
_exptl_absorpt_correction_T_min 0.9720
_exptl_crystal_density_diffrn 1.168
_exptl_crystal_density_method 'not measured'
_exptl_crystal_F_000 2088
_exptl_crystal_size_max 0.44
_exptl_crystal_size_mid 0.40
_exptl_crystal_size_min 0.38
_refine_diff_density_max 0.229
_refine_diff_density_min -0.190
_refine_diff_density_rms 0.037
_refine_ls_abs_structure_details 'Flack H D (1983), Acta Cryst. A39, 876-881'
_refine_ls_abs_structure_Flack -0.1(7)
_refine_ls_extinction_method none
_refine_ls_goodness_of_fit_ref 1.062
_refine_ls_hydrogen_treatment mixed
_refine_ls_matrix_type full
_refine_ls_number_parameters 652
_refine_ls_number_reflns 10448
_refine_ls_number_restraints 1
_refine_ls_restrained_S_all 1.062
_refine_ls_R_factor_all 0.0706
_refine_ls_R_factor_gt 0.0509
_refine_ls_shift/su_max 0.002
_refine_ls_shift/su_mean 0.000
_refine_ls_structure_factor_coef Fsqd
_refine_ls_weighting_details 'calc w=1/[\s^2^(Fo^2^)+(0.0429P)^2^+1.1843P] where P=(Fo^2^+2Fc^2^)/3'
_refine_ls_weighting_scheme calc
_refine_ls_wR_factor_gt 0.1016
_refine_ls_wR_factor_ref 0.1130
_reflns_number_gt 8344
_reflns_number_total 10448
_reflns_threshold_expression >2sigma(I)
_cod_data_source_file ic700772asup1.cif
_cod_data_source_block xl
_cod_database_code 4333353

loop_
_symmetry_equiv_pos_as_xyz
'x, y, z'
'-x, -y, z+1/2'
'x+1/2, -y, z'
'-x+1/2, y, z+1/2'

loop_
_atom_site_label
_atom_site_type_symbol
_atom_site_fract_x
_atom_site_fract_y
_atom_site_fract_z
_atom_site_U_iso_or_equiv
_atom_site_adp_type
_atom_site_occupancy
_atom_site_symmetry_multiplicity
_atom_site_calc_flag
_atom_site_refinement_flags
_atom_site_disorder_assembly
_atom_site_disorder_group
O11 O 0.55231(7) 1.54089(13) 0.68897(9) 0.0381(4) Uani 1 1 d . . .
O12 O 0.49163(8) 1.50938(14) 0.79471(9) 0.0422(4) Uani 1 1 d . . .
O13 O 0.45820(8) 1.43691(15) 0.69260(11) 0.0557(5) Uani 1 1 d . . .
O14 O 0.46688(8) 1.63955(15) 0.69943(13) 0.0623(6) Uani 1 1 d . . .
O21 O 0.27406(7) 1.30499(13) 0.75474(8) 0.0360(4) Uani 1 1 d . . .
O22 O 0.23458(7) 1.13687(14) 0.69955(9) 0.0408(4) Uani 1 1 d . . .
O23 O 0.32618(6) 1.22863(13) 0.66188(8) 0.0337(3) Uani 1 1 d . . .
O24 O 0.22596(7) 1.29845(14) 0.63825(8) 0.0361(4) Uani 1 1 d . . .
O31 O 0.45058(7) 1.22242(15) 1.02311(8) 0.0402(4) Uani 1 1 d . . .
O32 O 0.41861(7) 1.36347(13) 0.93748(8) 0.0360(4) Uani 1 1 d . . .
O33 O 0.43377(7) 1.18753(13) 0.89700(8) 0.0344(4) Uani 1 1 d . . .
O34 O 0.35489(7) 1.21555(14) 0.98503(8) 0.0386(4) Uani 1 1 d . . .
O41 O 0.51343(7) 0.96229(13) 1.22359(10) 0.0438(4) Uani 1 1 d . . .
O42 O 0.41855(8) 1.06002(14) 1.23559(10) 0.0472(4) Uani 1 1 d . . .
O43 O 0.42898(7) 0.85781(13) 1.24015(10) 0.0426(4) Uani 1 1 d . . .
O44 O 0.43677(8) 0.96861(15) 1.13245(10) 0.0494(5) Uani 1 1 d . . .
O51A O 0.20567(13) 0.7470(2) 0.99941(13) 0.0512(7) Uani 0.697(3) 1 d P A 1
O51B O 0.2501(3) 0.8730(5) 1.0547(3) 0.0506(17) Uani 0.303(3) 1 d P A 2
O52A O 0.30297(14) 0.8158(2) 1.03618(18) 0.0597(9) Uani 0.697(3) 1 d P A 1
O52B O 0.2776(3) 0.7180(5) 0.9791(3) 0.0456(16) Uani 0.303(3) 1 d P A 2
O53A O 0.23670(13) 0.9402(2) 0.99203(15) 0.0535(8) Uani 0.697(3) 1 d P A 1
O53B O 0.2016(3) 0.8297(5) 0.9436(4) 0.062(2) Uani 0.303(3) 1 d P A 2
O54A O 0.27181(12) 0.79517(19) 0.91256(14) 0.0465(7) Uani 0.697(3) 1 d P A 1
O54B O 0.2974(4) 0.9159(6) 0.9550(4) 0.071(2) Uani 0.303(3) 1 d P A 2
O911 O 0.13665(8) 0.64067(17) 0.91700(11) 0.0532(5) Uani 1 1 d . . .
O921 O 0.28484(8) 0.60627(17) 0.84773(11) 0.0537(5) Uani 1 1 d . . .
N1 N 0.60062(8) 1.74764(17) 0.65366(10) 0.0256(4) Uani 1 1 d . . .
N2 N 0.42446(9) 1.22515(15) 0.74463(11) 0.0267(4) Uani 1 1 d . . .
N3 N 0.32809(9) 1.04711(17) 1.08342(10) 0.0292(4) Uani 1 1 d . . .
N4 N 0.46437(10) 0.70040(18) 1.34049(11) 0.0290(4) Uani 1 1 d . . .
N5 N 0.36234(9) 0.43659(17) 0.81597(11) 0.0306(4) Uani 1 1 d . . .
C11 C 0.59105(12) 1.4493(2) 0.69889(16) 0.0485(6) Uani 1 1 d . . .
H11A H 0.5698 1.3801 0.6881 0.073 Uiso 1 1 calc R . .
H11B H 0.6047 1.4477 0.7482 0.073 Uiso 1 1 calc R . .
H11C H 0.6255 1.4567 0.6673 0.073 Uiso 1 1 calc R . .
C12 C 0.51568(18) 1.5934(3) 0.83827(18) 0.0716(9) Uani 1 1 d . . .
H12A H 0.4919 1.6614 0.8334 0.107 Uiso 1 1 calc R . .
H12B H 0.5569 1.6086 0.8240 0.107 Uiso 1 1 calc R . .
H12C H 0.5150 1.5687 0.8877 0.107 Uiso 1 1 calc R . .
C13 C 0.4495(2) 1.4331(3) 0.61801(19) 0.0975(16) Uani 1 1 d . . .
H13A H 0.4871 1.4137 0.5947 0.146 Uiso 1 1 calc R . .
H13B H 0.4360 1.5062 0.6013 0.146 Uiso 1 1 calc R . .
H13C H 0.4193 1.3769 0.6067 0.146 Uiso 1 1 calc R . .
C14 C 0.40669(14) 1.6594(3) 0.7182(3) 0.1011(17) Uani 1 1 d . . .
H14A H 0.4024 1.6551 0.7697 0.152 Uiso 1 1 calc R . .
H14B H 0.3812 1.6032 0.6959 0.152 Uiso 1 1 calc R . .
H14C H 0.3948 1.7337 0.7019 0.152 Uiso 1 1 calc R . .
C21 C 0.22114(12) 1.3279(3) 0.79320(14) 0.0529(7) Uani 1 1 d . . .
H21A H 0.2032 1.2578 0.8091 0.079 Uiso 1 1 calc R . .
H21B H 0.1929 1.3675 0.7627 0.079 Uiso 1 1 calc R . .
H21C H 0.2307 1.3742 0.8344 0.079 Uiso 1 1 calc R . .
C22 C 0.26199(14) 1.0611(2) 0.74722(17) 0.0588(8) Uani 1 1 d . . .
H22A H 0.2646 1.0953 0.7943 0.088 Uiso 1 1 calc R . .
H22B H 0.3022 1.0429 0.7303 0.088 Uiso 1 1 calc R . .
H22C H 0.2381 0.9929 0.7500 0.088 Uiso 1 1 calc R . .
C23 C 0.33265(12) 1.1683(3) 0.59776(14) 0.0491(7) Uani 1 1 d . . .
H23A H 0.3127 1.2085 0.5593 0.074 Uiso 1 1 calc R . .
H23B H 0.3146 1.0944 0.6031 0.074 Uiso 1 1 calc R . .
H23C H 0.3751 1.1603 0.5866 0.074 Uiso 1 1 calc R . .
C24 C 0.24558(13) 1.4027(2) 0.61295(15) 0.0495(6) Uani 1 1 d . . .
H24A H 0.2847 1.3941 0.5904 0.074 Uiso 1 1 calc R . .
H24B H 0.2488 1.4550 0.6526 0.074 Uiso 1 1 calc R . .
H24C H 0.2169 1.4313 0.5782 0.074 Uiso 1 1 calc R . .
C31 C 0.51304(12) 1.2455(3) 1.02032(15) 0.0611(8) Uani 1 1 d . . .
H31A H 0.5196 1.3159 0.9953 0.092 Uiso 1 1 calc R . .
H31B H 0.5335 1.1852 0.9951 0.092 Uiso 1 1 calc R . .
H31C H 0.5288 1.2512 1.0686 0.092 Uiso 1 1 calc R . .
C32 C 0.40761(16) 1.4457(2) 0.99006(17) 0.0621(8) Uani 1 1 d . . .
H32A H 0.4366 1.4375 1.0286 0.093 Uiso 1 1 calc R . .
H32B H 0.3671 1.4364 1.0088 0.093 Uiso 1 1 calc R . .
H32C H 0.4115 1.5200 0.9690 0.093 Uiso 1 1 calc R . .
C33 C 0.43795(17) 1.0701(2) 0.90409(17) 0.0617(8) Uani 1 1 d . . .
H33A H 0.4010 1.0413 0.9250 0.093 Uiso 1 1 calc R . .
H33B H 0.4718 1.0515 0.9348 0.093 Uiso 1 1 calc R . .
H33C H 0.4439 1.0365 0.8573 0.093 Uiso 1 1 calc R . .
C34 C 0.30649(11) 1.2368(3) 0.93924(14) 0.0516(7) Uani 1 1 d . . .
H34A H 0.3165 1.2116 0.8913 0.077 Uiso 1 1 calc R . .
H34B H 0.2981 1.3168 0.9385 0.077 Uiso 1 1 calc R . .
H34C H 0.2712 1.1966 0.9561 0.077 Uiso 1 1 calc R . .
C41 C 0.54635(13) 1.0564(2) 1.2005(2) 0.0707(10) Uani 1 1 d . . .
H41A H 0.5290 1.1241 1.2209 0.106 Uiso 1 1 calc R . .
H41B H 0.5448 1.0609 1.1487 0.106 Uiso 1 1 calc R . .
H41C H 0.5879 1.0492 1.2158 0.106 Uiso 1 1 calc R . .
C42 C 0.42242(17) 1.0788(3) 1.30956(17) 0.0678(9) Uani 1 1 d . . .
H42A H 0.4629 1.1033 1.3216 0.102 Uiso 1 1 calc R . .
H42B H 0.4134 1.0096 1.3349 0.102 Uiso 1 1 calc R . .
H42C H 0.3937 1.1364 1.3233 0.102 Uiso 1 1 calc R . .
C43 C 0.36660(11) 0.8370(2) 1.2334(2) 0.0603(8) Uani 1 1 d . . .
H43A H 0.3565 0.8278 1.1832 0.090 Uiso 1 1 calc R . .
H43B H 0.3442 0.9000 1.2529 0.090 Uiso 1 1 calc R . .
H43C H 0.3562 0.7690 1.2593 0.090 Uiso 1 1 calc R . .
C44 C 0.46445(15) 0.8880(3) 1.08918(17) 0.0687(9) Uani 1 1 d . . .
H44A H 0.4590 0.8141 1.1101 0.103 Uiso 1 1 calc R . .
H44B H 0.5072 0.9045 1.0854 0.103 Uiso 1 1 calc R . .
H44C H 0.4464 0.8896 1.0419 0.103 Uiso 1 1 calc R . .
C52 C 0.3308(2) 0.7076(3) 1.0336(3) 0.1063(16) Uani 1 1 d . . .
C54 C 0.3184(2) 0.8670(4) 0.8831(2) 0.0907(13) Uani 1 1 d . . .
C51A C 0.1806(3) 0.7515(5) 1.0685(3) 0.0811(16) Uani 0.697(3) 1 d P A 1
H51A H 0.1694 0.8284 1.0796 0.122 Uiso 0.697(3) 1 calc PR A 1
H51B H 0.2100 0.7252 1.1031 0.122 Uiso 0.697(3) 1 calc PR A 1
H51C H 0.1451 0.7039 1.0705 0.122 Uiso 0.697(3) 1 calc PR A 1
C51B C 0.2089(6) 0.8158(10) 1.0979(6) 0.068(3) Uani 0.303(3) 1 d P A 2
H51D H 0.2180 0.7360 1.0974 0.101 Uiso 0.303(3) 1 calc PR A 2
H51E H 0.1684 0.8277 1.0798 0.101 Uiso 0.303(3) 1 calc PR A 2
H51F H 0.2116 0.8440 1.1465 0.101 Uiso 0.303(3) 1 calc PR A 2
C53A C 0.1882(3) 0.9733(5) 0.9500(4) 0.0637(15) Uani 0.697(3) 1 d P A 1
H53A H 0.1514 0.9416 0.9693 0.096 Uiso 0.697(3) 1 calc PR A 1
H53B H 0.1941 0.9466 0.9015 0.096 Uiso 0.697(3) 1 calc PR A 1
H53C H 0.1854 1.0547 0.9500 0.096 Uiso 0.697(3) 1 calc PR A 1
C54B C 0.1667(7) 0.9297(13) 0.9392(11) 0.086(5) Uani 0.303(3) 1 d P A 2
H54D H 0.1902 0.9884 0.9163 0.129 Uiso 0.303(3) 1 calc PR A 2
H54E H 0.1554 0.9537 0.9870 0.129 Uiso 0.303(3) 1 calc PR A 2
H54F H 0.1306 0.9153 0.9113 0.129 Uiso 0.303(3) 1 calc PR A 2
C911 C 0.14956(18) 0.5324(3) 0.9432(3) 0.0966(14) Uani 1 1 d . . .
H91A H 0.1265 0.4772 0.9166 0.145 Uiso 1 1 calc R . .
H91B H 0.1389 0.5283 0.9934 0.145 Uiso 1 1 calc R . .
H91C H 0.1922 0.5171 0.9376 0.145 Uiso 1 1 calc R . .
C921 C 0.25076(15) 0.6332(3) 0.7872(2) 0.0687(9) Uani 1 1 d . . .
H92A H 0.2082 0.6296 0.7989 0.103 Uiso 1 1 calc R . .
H92B H 0.2596 0.5800 0.7493 0.103 Uiso 1 1 calc R . .
H92C H 0.2608 0.7086 0.7714 0.103 Uiso 1 1 calc R . .
B1 B 0.49242(12) 1.5329(2) 0.71840(16) 0.0406(7) Uani 1 1 d . . .
B2 B 0.26523(10) 1.2422(2) 0.68852(13) 0.0312(5) Uani 1 1 d . . .
B3 B 0.41429(12) 1.2470(2) 0.96150(12) 0.0308(5) Uani 1 1 d . . .
B4 B 0.44937(12) 0.9625(2) 1.20762(15) 0.0391(6) Uani 1 1 d . . .
B5 B 0.25529(15) 0.8278(2) 0.98486(17) 0.0468(7) Uani 1 1 d . . .
H11 H 0.6426(13) 1.737(2) 0.6494(14) 0.041(7) Uiso 1 1 d . . .
H12 H 0.5847(11) 1.693(2) 0.6678(12) 0.023(6) Uiso 1 1 d . . .
H13 H 0.5840(12) 1.761(2) 0.6032(15) 0.045(7) Uiso 1 1 d . . .
H14 H 0.5937(14) 1.806(3) 0.6794(17) 0.062(9) Uiso 1 1 d . . .
H21 H 0.4434(13) 1.295(2) 0.7331(14) 0.049(8) Uiso 1 1 d . . .
H22 H 0.4159(14) 1.215(3) 0.7893(19) 0.063(10) Uiso 1 1 d . . .
H23 H 0.3882(17) 1.223(3) 0.7223(18) 0.066(10) Uiso 1 1 d . . .
H24 H 0.4489(12) 1.163(2) 0.7342(14) 0.044(7) Uiso 1 1 d . . .
H31 H 0.3381(12) 1.104(2) 1.0496(15) 0.043(7) Uiso 1 1 d . . .
H32 H 0.3632(14) 1.019(2) 1.1009(15) 0.049(8) Uiso 1 1 d . . .
H33 H 0.3063(16) 0.993(3) 1.0616(18) 0.067(10) Uiso 1 1 d . . .
H34 H 0.3047(12) 1.076(2) 1.1246(16) 0.050(8) Uiso 1 1 d . . .
H41 H 0.4795(12) 0.636(2) 1.3233(14) 0.039(7) Uiso 1 1 d . . .
H42 H 0.4914(13) 0.723(2) 1.3624(13) 0.030(7) Uiso 1 1 d . . .
H43 H 0.4529(14) 0.755(3) 1.3058(18) 0.061(9) Uiso 1 1 d . . .
H44 H 0.4320(14) 0.679(2) 1.3662(15) 0.051(8) Uiso 1 1 d . . .
H51 H 0.3374(11) 0.389(2) 0.7932(13) 0.029(6) Uiso 1 1 d . . .
H52 H 0.3804(14) 0.403(2) 0.8539(16) 0.055(8) Uiso 1 1 d . . .
H53 H 0.3944(15) 0.457(2) 0.7870(16) 0.056(8) Uiso 1 1 d . . .
H54 H 0.3413(14) 0.501(3) 0.8282(16) 0.060(9) Uiso 1 1 d . . .
H52A H 0.3550 0.7019 0.9896 0.089 Uiso 1 1 d . . .
H52B H 0.3571 0.6976 1.0743 0.089 Uiso 1 1 d . . .
H52C H 0.3004 0.6493 1.0329 0.089 Uiso 1 1 d . . .
H54A H 0.3564 0.8530 0.9081 0.089 Uiso 1 1 d . . .
H54B H 0.3239 0.8500 0.8326 0.089 Uiso 1 1 d . . .
H54C H 0.3074 0.9451 0.8887 0.089 Uiso 1 1 d . . .
H911 H 0.161(2) 0.693(4) 0.942(3) 0.140(19) Uiso 1 1 d . . .
H921 H 0.283(2) 0.661(4) 0.888(3) 0.116(15) Uiso 1 1 d . . .

loop_
_atom_site_aniso_label
_atom_site_aniso_U_11
_atom_site_aniso_U_22
_atom_site_aniso_U_33
_atom_site_aniso_U_23
_atom_site_aniso_U_13
_atom_site_aniso_U_12
O11 0.0318(9) 0.0315(8) 0.0510(9) 0.0078(7) 0.0071(7) -0.0078(6)
O12 0.0389(10) 0.0341(9) 0.0536(10) 0.0086(8) 0.0111(8) 0.0040(7)
O13 0.0490(11) 0.0513(11) 0.0670(12) 0.0308(10) -0.0241(10) -0.0276(9)
O14 0.0304(10) 0.0462(10) 0.1102(16) 0.0437(11) 0.0028(10) -0.0024(8)
O21 0.0245(8) 0.0489(9) 0.0345(8) -0.0082(7) -0.0025(7) -0.0002(6)
O22 0.0324(9) 0.0495(10) 0.0404(9) 0.0041(8) -0.0094(7) -0.0159(7)
O23 0.0200(8) 0.0451(9) 0.0360(8) -0.0082(7) -0.0022(6) -0.0011(6)
O24 0.0214(8) 0.0516(10) 0.0352(8) 0.0018(7) -0.0058(6) -0.0013(7)
O31 0.0268(9) 0.0680(12) 0.0259(7) 0.0086(7) -0.0002(6) 0.0028(7)
O32 0.0371(9) 0.0403(9) 0.0307(8) -0.0002(7) 0.0009(7) -0.0032(7)
O33 0.0390(9) 0.0353(8) 0.0289(8) 0.0025(6) 0.0066(7) -0.0055(7)
O34 0.0252(8) 0.0602(10) 0.0305(8) 0.0138(7) 0.0006(6) -0.0038(7)
O41 0.0304(9) 0.0316(8) 0.0693(12) 0.0191(8) 0.0019(8) 0.0046(7)
O42 0.0456(10) 0.0404(9) 0.0556(11) 0.0186(8) 0.0121(9) 0.0179(8)
O43 0.0267(8) 0.0408(9) 0.0604(10) 0.0203(8) 0.0041(8) 0.0048(7)
O44 0.0402(10) 0.0599(11) 0.0481(10) 0.0195(9) 0.0085(8) 0.0219(8)
O51A 0.0557(17) 0.0554(16) 0.0424(14) -0.0111(12) -0.0009(12) -0.0151(13)
O51B 0.065(4) 0.040(3) 0.047(3) -0.011(3) -0.002(3) -0.010(3)
O52A 0.063(2) 0.0375(14) 0.079(2) -0.0113(13) -0.0344(16) 0.0024(13)
O52B 0.047(4) 0.039(3) 0.050(3) -0.021(3) -0.017(3) 0.009(2)
O53A 0.0593(19) 0.0407(14) 0.0605(17) -0.0177(13) -0.0227(14) 0.0084(12)
O53B 0.063(4) 0.040(3) 0.083(5) -0.006(3) -0.039(4) -0.004(3)
O54A 0.0498(16) 0.0337(13) 0.0560(16) -0.0105(11) 0.0045(12) -0.0112(11)
O54B 0.096(6) 0.064(4) 0.052(4) -0.009(3) -0.010(4) -0.044(4)
O911 0.0348(10) 0.0611(12) 0.0638(12) 0.0048(10) -0.0143(9) -0.0008(9)
O921 0.0438(11) 0.0522(11) 0.0652(12) -0.0185(10) -0.0064(9) 0.0168(9)
N1 0.0214(10) 0.0248(10) 0.0306(9) 0.0024(8) 0.0011(7) -0.0030(8)
N2 0.0218(9) 0.0263(9) 0.0320(10) -0.0030(8) -0.0002(8) 0.0006(7)
N3 0.0270(11) 0.0289(10) 0.0317(10) -0.0037(8) -0.0009(8) -0.0039(8)
N4 0.0238(11) 0.0323(11) 0.0307(10) -0.0010(9) 0.0001(9) -0.0027(9)
N5 0.0235(10) 0.0293(10) 0.0390(10) 0.0034(9) 0.0030(9) 0.0029(8)
C11 0.0398(14) 0.0397(13) 0.0660(17) 0.0044(12) 0.0210(13) -0.0010(11)
C12 0.099(3) 0.0497(18) 0.066(2) -0.0101(16) 0.0136(19) -0.0038(17)
C13 0.122(3) 0.097(3) 0.073(2) 0.045(2) -0.058(2) -0.070(3)
C14 0.0347(17) 0.062(2) 0.206(5) 0.072(3) 0.007(2) 0.0111(14)
C21 0.0327(15) 0.084(2) 0.0421(14) -0.0142(14) 0.0014(11) 0.0053(13)
C22 0.0619(19) 0.0556(17) 0.0588(17) 0.0175(14) -0.0206(15) -0.0208(14)
C23 0.0354(15) 0.0688(18) 0.0432(14) -0.0152(13) 0.0019(12) 0.0024(12)
C24 0.0430(16) 0.0533(16) 0.0521(15) 0.0111(13) -0.0067(12) 0.0019(12)
C31 0.0302(14) 0.114(3) 0.0390(13) 0.0116(15) -0.0040(11) -0.0023(15)
C32 0.079(2) 0.0494(16) 0.0579(17) -0.0110(14) 0.0120(16) -0.0021(15)
C33 0.089(2) 0.0388(15) 0.0575(17) -0.0006(13) 0.0243(16) -0.0087(14)
C34 0.0271(14) 0.084(2) 0.0434(14) 0.0161(14) -0.0039(11) -0.0110(12)
C41 0.0394(16) 0.0419(16) 0.131(3) 0.0323(18) 0.0117(18) -0.0004(12)
C42 0.088(3) 0.0538(17) 0.0617(19) 0.0081(15) 0.0142(17) 0.0283(17)
C43 0.0280(14) 0.0585(17) 0.094(2) 0.0260(16) 0.0072(14) 0.0045(12)
C44 0.057(2) 0.090(2) 0.0596(18) 0.0065(17) 0.0088(16) 0.0314(17)
C52 0.087(3) 0.066(2) 0.166(4) 0.008(3) -0.060(3) 0.019(2)
C54 0.087(3) 0.102(3) 0.084(3) -0.004(2) 0.015(2) -0.036(2)
C51A 0.092(4) 0.100(4) 0.051(3) -0.012(3) 0.012(3) -0.022(3)
C51B 0.086(8) 0.064(7) 0.052(6) -0.032(5) 0.019(6) -0.024(6)
C53A 0.059(4) 0.061(4) 0.070(3) -0.014(3) -0.023(3) 0.011(3)
C54B 0.066(11) 0.074(11) 0.118(13) -0.006(10) -0.039(9) 0.035(8)
C911 0.061(2) 0.097(3) 0.132(4) 0.058(3) -0.008(2) 0.0007(19)
C921 0.0477(18) 0.073(2) 0.085(2) -0.0029(18) -0.0133(17) 0.0245(16)
B1 0.0255(13) 0.0390(14) 0.0574(17) 0.0218(13) -0.0013(12) -0.0064(11)
B2 0.0187(12) 0.0422(14) 0.0327(12) -0.0034(11) -0.0055(10) -0.0052(10)
B3 0.0273(13) 0.0428(14) 0.0225(11) 0.0035(10) 0.0025(9) -0.0030(10)
B4 0.0303(14) 0.0387(14) 0.0484(16) 0.0185(12) 0.0064(12) 0.0123(11)
B5 0.0535(19) 0.0389(15) 0.0482(16) -0.0130(13) -0.0116(14) -0.0049(13)

loop_
_atom_type_symbol
_atom_type_description
_atom_type_scat_dispersion_real
_atom_type_scat_dispersion_imag
_atom_type_scat_source
C C 0.0033 0.0016 'International Tables Vol C Tables 4.2.6.8 and 6.1.1.4'
H H 0.0000 0.0000 'International Tables Vol C Tables 4.2.6.8 and 6.1.1.4'
B B 0.0013 0.0007 'International Tables Vol C Tables 4.2.6.8 and 6.1.1.4'
N N 0.0061 0.0033 'International Tables Vol C Tables 4.2.6.8 and 6.1.1.4'
O O 0.0106 0.0060 'International Tables Vol C Tables 4.2.6.8 and 6.1.1.4'

loop_
_geom_angle_atom_site_label_1
_geom_angle_atom_site_label_2
_geom_angle_atom_site_label_3
_geom_angle
C11 O11 B1 117.66(18)
C12 O12 B1 115.5(2)
C13 O13 B1 115.2(2)
C14 O14 B1 117.6(2)
C21 O21 B2 114.95(17)
C22 O22 B2 116.33(18)
C23 O23 B2 116.44(17)
C24 O24 B2 116.30(18)
C31 O31 B3 118.73(18)
C32 O32 B3 115.66(19)
C33 O33 B3 114.95(18)
C34 O34 B3 118.04(17)
C41 O41 B4 116.4(2)
C42 O42 B4 117.1(2)
C43 O43 B4 114.60(18)
C44 O44 B4 116.6(2)
C51A O51A B5 115.9(3)
C51B O51B B5 113.7(5)
C52 O52A B5 112.7(3)
B5 O52B C52 106.9(4)
B5 O52B H52C 128.4(4)
C52 O52B H52C 37.7(2)
C53A O53A B5 116.3(3)
B5 O53B C54B 120.1(8)
C54 O54A B5 112.1(3)
B5 O54B C54 104.4(4)
B5 O54B H54C 129.8(5)
C54 O54B H54C 38.6(3)
C911 O911 H911 109(3)
C921 O921 H921 116(3)
H11 N1 H12 111(2)
H11 N1 H13 107(2)
H12 N1 H13 106(2)
H11 N1 H14 109(3)
H12 N1 H14 114(3)
H13 N1 H14 109(2)
H21 N2 H22 116(3)
H21 N2 H23 108(3)
H22 N2 H23 104(3)
H21 N2 H24 112(2)
H22 N2 H24 103(3)
H23 N2 H24 113(3)
H31 N3 H32 108(2)
H31 N3 H33 109(3)
H32 N3 H33 111(3)
H31 N3 H34 113(2)
H32 N3 H34 107(2)
H33 N3 H34 109(3)
H41 N4 H42 101(3)
H41 N4 H43 116(2)
H42 N4 H43 109(3)
H41 N4 H44 105(2)
H42 N4 H44 116(3)
H43 N4 H44 110(3)
H51 N5 H52 111(2)
H51 N5 H53 111(2)
H52 N5 H53 103(3)
H51 N5 H54 109(2)
H52 N5 H54 113(3)
H53 N5 H54 109(3)
O11 C11 H11A 109.5
O11 C11 H11B 109.5
H11A C11 H11B 109.5
O11 C11 H11C 109.5
H11A C11 H11C 109.5
H11B C11 H11C 109.5
O12 C12 H12A 109.5
O12 C12 H12B 109.5
H12A C12 H12B 109.5
O12 C12 H12C 109.5
H12A C12 H12C 109.5
H12B C12 H12C 109.5
O13 C13 H13A 109.5
O13 C13 H13B 109.5
H13A C13 H13B 109.5
O13 C13 H13C 109.5
H13A C13 H13C 109.5
H13B C13 H13C 109.5
O14 C14 H14A 109.5
O14 C14 H14B 109.5
H14A C14 H14B 109.5
O14 C14 H14C 109.5
H14A C14 H14C 109.5
H14B C14 H14C 109.5
O21 C21 H21A 109.5
O21 C21 H21B 109.5
H21A C21 H21B 109.5
O21 C21 H21C 109.5
H21A C21 H21C 109.5
H21B C21 H21C 109.5
O22 C22 H22A 109.5
O22 C22 H22B 109.5
H22A C22 H22B 109.5
O22 C22 H22C 109.5
H22A C22 H22C 109.5
H22B C22 H22C 109.5
O23 C23 H23A 109.5
O23 C23 H23B 109.5
H23A C23 H23B 109.5
O23 C23 H23C 109.5
H23A C23 H23C 109.5
H23B C23 H23C 109.5
O24 C24 H24A 109.5
O24 C24 H24B 109.5
H24A C24 H24B 109.5
O24 C24 H24C 109.5
H24A C24 H24C 109.5
H24B C24 H24C 109.5
O31 C31 H31A 109.5
O31 C31 H31B 109.5
H31A C31 H31B 109.5
O31 C31 H31C 109.5
H31A C31 H31C 109.5
H31B C31 H31C 109.5
O32 C32 H32A 109.5
O32 C32 H32B 109.5
H32A C32 H32B 109.5
O32 C32 H32C 109.5
H32A C32 H32C 109.5
H32B C32 H32C 109.5
O33 C33 H33A 109.5
O33 C33 H33B 109.5
H33A C33 H33B 109.5
O33 C33 H33C 109.5
H33A C33 H33C 109.5
H33B C33 H33C 109.5
O34 C34 H34A 109.5
O34 C34 H34B 109.5
H34A C34 H34B 109.5
O34 C34 H34C 109.5
H34A C34 H34C 109.5
H34B C34 H34C 109.5
O41 C41 H41A 109.5
O41 C41 H41B 109.5
H41A C41 H41B 109.5
O41 C41 H41C 109.5
H41A C41 H41C 109.5
H41B C41 H41C 109.5
O42 C42 H42A 109.5
O42 C42 H42B 109.5
H42A C42 H42B 109.5
O42 C42 H42C 109.5
H42A C42 H42C 109.5
H42B C42 H42C 109.5
O43 C43 H43A 109.5
O43 C43 H43B 109.5
H43A C43 H43B 109.5
O43 C43 H43C 109.5
H43A C43 H43C 109.5
H43B C43 H43C 109.5
O44 C44 H44A 109.5
O44 C44 H44B 109.5
H44A C44 H44B 109.5
O44 C44 H44C 109.5
H44A C44 H44C 109.5
H44B C44 H44C 109.5
O52A C52 O52B 68.0(3)
O52A C52 H52A 109.1(4)
O52B C52 H52A 82.7(4)
O52A C52 H52B 110.2(4)
O52B C52 H52B 168.0(6)
H52A C52 H52B 108.7(4)
O52A C52 H52C 110.2(4)
O52B C52 H52C 61.5(3)
H52A C52 H52C 108.6(5)
H52B C52 H52C 110.0(5)
O54A C54 O54B 71.0(3)
O54A C54 H54A 109.5(4)
O54B C54 H54A 84.7(4)
O54A C54 H54B 109.6(3)
O54B C54 H54B 164.8(6)
H54A C54 H54B 108.7(4)
O54A C54 H54C 110.2(4)
O54B C54 H54C 57.7(4)
H54A C54 H54C 109.3(4)
H54B C54 H54C 109.6(4)
O51B C51B H51D 109.5
O51B C51B H51E 109.5
H51D C51B H51E 109.5
O51B C51B H51F 109.5
H51D C51B H51F 109.5
H51E C51B H51F 109.5
O53B C54B H54D 109.5
O53B C54B H54E 109.5
H54D C54B H54E 109.5
O53B C54B H54F 109.5
H54D C54B H54F 109.5
H54E C54B H54F 109.5
O911 C911 H91A 109.5
O911 C911 H91B 109.5
H91A C911 H91B 109.5
O911 C911 H91C 109.5
H91A C911 H91C 109.5
H91B C911 H91C 109.5
O921 C921 H92A 109.5
O921 C921 H92B 109.5
H92A C921 H92B 109.5
O921 C921 H92C 109.5
H92A C921 H92C 109.5
H92B C921 H92C 109.5
O14 B1 O11 102.20(18)
O14 B1 O13 114.0(2)
O11 B1 O13 114.0(2)
O14 B1 O12 114.1(2)
O11 B1 O12 113.5(2)
O13 B1 O12 99.71(18)
O22 B2 O24 102.17(16)
O22 B2 O23 113.16(19)
O24 B2 O23 112.96(19)
O22 B2 O21 112.76(19)
O24 B2 O21 113.30(19)
O23 B2 O21 102.89(16)
O31 B3 O34 102.44(16)
O31 B3 O32 113.79(19)
O34 B3 O32 113.6(2)
O31 B3 O33 113.4(2)
O34 B3 O33 113.39(19)
O32 B3 O33 100.70(16)
O44 B4 O42 102.83(18)
O44 B4 O41 113.1(2)
O42 B4 O41 113.0(2)
O44 B4 O43 113.0(2)
O42 B4 O43 112.8(2)
O41 B4 O43 102.50(17)
O52B B5 O53A 176.2(4)
O52B B5 O51B 116.9(4)
O53A B5 O51B 61.8(3)
O52B B5 O53B 105.6(4)
O53A B5 O53B 77.9(3)
O51B B5 O53B 115.3(5)
O52B B5 O52A 72.4(3)
O53A B5 O52A 104.3(2)
O51B B5 O52A 58.8(3)
O53B B5 O52A 169.6(5)
O52B B5 O54A 65.8(3)
O53A B5 O54A 114.6(3)
O51B B5 O54A 168.3(4)
O53B B5 O54A 73.2(4)
O52A B5 O54A 114.2(3)
O52B B5 O51A 70.9(3)
O53A B5 O51A 112.3(3)
O51B B5 O51A 90.9(3)
O53B B5 O51A 59.2(3)
O52A B5 O51A 111.1(3)
O54A B5 O51A 100.6(2)
O52B B5 O54B 113.5(5)
O53A B5 O54B 63.7(4)
O51B B5 O54B 97.4(4)
O53B B5 O54B 107.9(5)
O52A B5 O54B 81.9(4)
O54A B5 O54B 71.7(3)
O51A B5 O54B 166.9(4)

loop_
_geom_bond_atom_site_label_1
_geom_bond_atom_site_label_2
_geom_bond_distance
O11 C11 1.414(3)
O11 B1 1.456(3)
O12 C12 1.409(4)
O12 B1 1.469(3)
O13 C13 1.423(4)
O13 B1 1.467(3)
O14 C14 1.415(4)
O14 B1 1.448(3)
O21 C21 1.418(3)
O21 B2 1.474(3)
O22 C22 1.419(3)
O22 B2 1.454(3)
O23 C23 1.419(3)
O23 B2 1.465(3)
O24 C24 1.410(3)
O24 B2 1.460(3)
O31 C31 1.428(3)
O31 B3 1.450(3)
O32 C32 1.422(3)
O32 B3 1.473(3)
O33 C33 1.419(3)
O33 B3 1.478(3)
O34 C34 1.410(3)
O34 B3 1.453(3)
O41 C41 1.419(3)
O41 B4 1.467(3)
O42 C42 1.418(4)
O42 B4 1.458(3)
O43 C43 1.426(3)
O43 B4 1.472(3)
O44 C44 1.410(4)
O44 B4 1.449(3)
O51A C51A 1.422(5)
O51A B5 1.502(4)
O51B C51B 1.410(12)
O51B B5 1.431(6)
O52A C52 1.442(5)
O52A B5 1.450(4)
O52B B5 1.414(6)
O52B C52 1.579(7)
O52B H52C 1.405(6)
O53A C53A 1.402(6)
O53A B5 1.418(4)
O53B B5 1.433(7)
O53B C54B 1.437(15)
O54A C54 1.464(4)
O54A B5 1.468(4)
O54B B5 1.526(7)
O54B C54 1.552(9)
O54B H54C 1.320(7)
O911 C911 1.421(4)
O911 H911 0.95(5)
O921 C921 1.412(4)
O921 H921 1.00(5)
N1 H11 0.95(3)
N1 H12 0.80(3)
N1 H13 1.04(3)
N1 H14 0.87(3)
N2 H21 0.96(3)
N2 H22 0.87(4)
N2 H23 0.92(4)
N2 H24 0.94(3)
N3 H31 0.96(3)
N3 H32 0.92(3)
N3 H33 0.91(4)
N3 H34 1.00(3)
N4 H41 0.91(3)
N4 H42 0.78(3)
N4 H43 0.96(3)
N4 H44 0.91(3)
N5 H51 0.91(3)
N5 H52 0.92(3)
N5 H53 0.94(3)
N5 H54 0.93(3)
C11 H11A 0.9800
C11 H11B 0.9800
C11 H11C 0.9800
C12 H12A 0.9800
C12 H12B 0.9800
C12 H12C 0.9800
C13 H13A 0.9800
C13 H13B 0.9800
C13 H13C 0.9800
C14 H14A 0.9800
C14 H14B 0.9800
C14 H14C 0.9800
C21 H21A 0.9800
C21 H21B 0.9800
C21 H21C 0.9800
C22 H22A 0.9800
C22 H22B 0.9800
C22 H22C 0.9800
C23 H23A 0.9800
C23 H23B 0.9800
C23 H23C 0.9800
C24 H24A 0.9800
C24 H24B 0.9800
C24 H24C 0.9800
C31 H31A 0.9800
C31 H31B 0.9800
C31 H31C 0.9800
C32 H32A 0.9800
C32 H32B 0.9800
C32 H32C 0.9800
C33 H33A 0.9800
C33 H33B 0.9800
C33 H33C 0.9800
C34 H34A 0.9800
C34 H34B 0.9800
C34 H34C 0.9800
C41 H41A 0.9800
C41 H41B 0.9800
C41 H41C 0.9800
C42 H42A 0.9800
C42 H42B 0.9800
C42 H42C 0.9800
C43 H43A 0.9800
C43 H43B 0.9800
C43 H43C 0.9800
C44 H44A 0.9800
C44 H44B 0.9800
C44 H44C 0.9800
C52 H52A 0.993(6)
C52 H52B 0.976(4)
C52 H52C 0.977(5)
C54 H54A 0.987(5)
C54 H54B 0.983(4)
C54 H54C 0.975(5)
C51A H51A 0.9800
C51A H51B 0.9800
C51A H51C 0.9800
C51B H51D 0.9800
C51B H51E 0.9800
C51B H51F 0.9800
C53A H53A 0.9800
C53A H53B 0.9800
C53A H53C 0.9800
C54B H54D 0.9800
C54B H54E 0.9800
C54B H54F 0.9800
C911 H91A 0.9800
C911 H91B 0.9800
C911 H91C 0.9800
C921 H92A 0.9800
C921 H92B 0.9800
C921 H92C 0.9800

loop_
_geom_torsion_atom_site_label_1
_geom_torsion_atom_site_label_2
_geom_torsion_atom_site_label_3
_geom_torsion_atom_site_label_4
_geom_torsion
B5 O52A C52 O52B -1.9(4)
B5 O52B C52 O52A 1.8(4)
B5 O54A C54 O54B -7.5(4)
B5 O54B C54 O54A 6.9(4)
C14 O14 B1 O11 177.9(3)
C14 O14 B1 O13 54.4(4)
C14 O14 B1 O12 -59.2(4)
C11 O11 B1 O14 179.1(2)
C11 O11 B1 O13 -57.5(3)
C11 O11 B1 O12 55.8(3)
C13 O13 B1 O14 57.6(4)
C13 O13 B1 O11 -59.3(4)
C13 O13 B1 O12 179.5(3)
C12 O12 B1 O14 -51.4(3)
C12 O12 B1 O11 65.1(3)
C12 O12 B1 O13 -173.3(2)
C22 O22 B2 O24 -179.8(2)
C22 O22 B2 O23 58.4(3)
C22 O22 B2 O21 -57.8(3)
C24 O24 B2 O22 -176.19(19)
C24 O24 B2 O23 -54.3(3)
C24 O24 B2 O21 62.2(3)
C23 O23 B2 O22 57.0(3)
C23 O23 B2 O24 -58.5(3)
C23 O23 B2 O21 178.94(19)
C21 O21 B2 O22 -56.4(3)
C21 O21 B2 O24 59.1(3)
C21 O21 B2 O23 -178.6(2)
C31 O31 B3 O34 -178.7(2)
C31 O31 B3 O32 -55.5(3)
C31 O31 B3 O33 58.8(3)
C34 O34 B3 O31 175.2(2)
C34 O34 B3 O32 52.0(3)
C34 O34 B3 O33 -62.2(3)
C32 O32 B3 O31 -53.0(3)
C32 O32 B3 O34 63.7(3)
C32 O32 B3 O33 -174.7(2)
C33 O33 B3 O31 54.6(3)
C33 O33 B3 O34 -61.7(3)
C33 O33 B3 O32 176.5(2)
C44 O44 B4 O42 175.8(2)
C44 O44 B4 O41 53.6(3)
C44 O44 B4 O43 -62.3(3)
C42 O42 B4 O44 -179.8(2)
C42 O42 B4 O41 -57.5(3)
C42 O42 B4 O43 58.2(3)
C41 O41 B4 O44 59.8(3)
C41 O41 B4 O42 -56.5(3)
C41 O41 B4 O43 -178.2(2)
C43 O43 B4 O44 -58.8(3)
C43 O43 B4 O42 57.3(3)
C43 O43 B4 O41 179.1(2)
C52 O52B B5 O53A 28(6)
C52 O52B B5 O51B -41.3(6)
C52 O52B B5 O53B -171.1(5)
C52 O52B B5 O52A -1.8(4)
C52 O52B B5 O54A 126.0(5)
C52 O52B B5 O51A -122.3(5)
C52 O52B B5 O54B 70.8(6)
C53A O53A B5 O52B 154(6)
C53A O53A B5 O51B -135.1(5)
C53A O53A B5 O53B -7.6(6)
C53A O53A B5 O52A -177.1(4)
C53A O53A B5 O54A 57.3(5)
C53A O53A B5 O51A -56.7(5)
C53A O53A B5 O54B 109.6(5)
C51B O51B B5 O52B -63.9(9)
C51B O51B B5 O53A 120.1(8)
C51B O51B B5 O53B 61.2(9)
C51B O51B B5 O52A -109.1(8)
C51B O51B B5 O54A -164.6(17)
C51B O51B B5 O51A 5.1(8)
C51B O51B B5 O54B 175.0(8)
C54B O53B B5 O52B 178.8(12)
C54B O53B B5 O53A -2.5(12)
C54B O53B B5 O51B 48.1(13)
C54B O53B B5 O52A 101(2)
C54B O53B B5 O54A -123.1(12)
C54B O53B B5 O51A 123.0(13)
C54B O53B B5 O54B -59.4(13)
C52 O52A B5 O52B 2.0(5)
C52 O52A B5 O53A -176.1(4)
C52 O52A B5 O51B 140.4(5)
C52 O52A B5 O53B 83(2)
C52 O52A B5 O54A -50.2(4)
C52 O52A B5 O51A 62.7(4)
C52 O52A B5 O54B -115.9(5)
C54 O54A B5 O52B -119.9(4)
C54 O54A B5 O53A 56.0(4)
C54 O54A B5 O51B -14(2)
C54 O54A B5 O53B 123.7(4)
C54 O54A B5 O52A -64.2(4)
C54 O54A B5 O51A 176.8(3)
C54 O54A B5 O54B 7.6(4)
C51A O51A B5 O52B 117.1(5)
C51A O51A B5 O53A -60.9(5)
C51A O51A B5 O51B -1.1(5)
C51A O51A B5 O53B -120.3(5)
C51A O51A B5 O52A 55.5(5)
C51A O51A B5 O54A 176.8(4)
C51A O51A B5 O54B -130.6(18)
C54 O54B B5 O52B 45.2(6)
C54 O54B B5 O53A -137.7(6)
C54 O54B B5 O51B 168.8(5)
C54 O54B B5 O53B -71.5(6)
C54 O54B B5 O52A 111.9(5)
C54 O54B B5 O54A -6.9(4)
C54 O54B B5 O51A -62(2)
